data_7235174
loop_
_publ_author_name
'Sheng Zhang'
'Haipeng Wu'
'Lin Sun'
'Hongshan Ke'
'Sanping Chen'
'Bing Yin'
'Qing Wei'
'Desuo Yang'
'Shengli Gao'

_publ_section_title
;
 Ligand field fine-tuning on the modulation of the magnetic properties and
 relaxation dynamics of dysprosium(iii) single-ion magnets (SIMs):
 synthesis, structure, magnetism and ab initio calculations
;
_journal_name_full 'Journal of Materials Chemistry C'
_journal_page_first 1369
_journal_page_last 1382
_journal_paper_doi 10.1039/C6TC05188J
_journal_volume 5
_journal_year 2017
_chemical_formula_sum 'C41.33 H25.67 Dy F12 N2 O6.33'
_chemical_formula_weight 1042.14
_space_group_IT_number 147
_space_group_name_Hall '-P 3'
_space_group_name_H-M_alt 'P -3'
_symmetry_cell_setting trigonal
_symmetry_space_group_name_H-M 'P -3'
_atom_sites_solution_hydrogens geom
_atom_sites_solution_primary direct
_atom_sites_solution_secondary difmap
_cell_angle_alpha 90.00
_cell_angle_beta 90.00
_cell_angle_gamma 120.00
_cell_formula_units_Z 6
_cell_length_a 26.791(4)
_cell_length_b 26.791(4)
_cell_length_c 10.119(2)
_cell_measurement_temperature 296(2)
_cell_measurement_theta_max 25.10
_cell_measurement_theta_min 1.96
_cell_volume 6289.9(18)
_computing_structure_refinement 'SHELXL-97 (Sheldrick, 1997)'
_computing_structure_solution 'SHELXS-97 (Sheldrick, 1990)'
_diffrn_ambient_temperature 296(2)
_diffrn_measured_fraction_theta_full 0.926
_diffrn_measured_fraction_theta_max 0.926
_diffrn_measurement_device_type 'Bruker APEX SMART II'
_diffrn_measurement_method \w
_diffrn_radiation_monochromator graphite
_diffrn_radiation_source 'fine-focus sealed tube'
_diffrn_radiation_type MoK\a
_diffrn_radiation_wavelength 0.71073
_diffrn_reflns_av_R_equivalents 0.1662
_diffrn_reflns_av_sigmaI/netI 0.1531
_diffrn_reflns_limit_h_max 31
_diffrn_reflns_limit_h_min -31
_diffrn_reflns_limit_k_max 25
_diffrn_reflns_limit_k_min -31
_diffrn_reflns_limit_l_max 11
_diffrn_reflns_limit_l_min -12
_diffrn_reflns_number 26418
_diffrn_reflns_theta_full 25.03
_diffrn_reflns_theta_max 25.03
_diffrn_reflns_theta_min 0.88
_exptl_absorpt_coefficient_mu 1.884
_exptl_absorpt_correction_T_max 0.9019
_exptl_absorpt_correction_T_min 0.7973
_exptl_absorpt_correction_type multi-scan
_exptl_absorpt_process_details SADABS
_exptl_crystal_colour pink
_exptl_crystal_density_diffrn 1.651
_exptl_crystal_density_method 'not measured'
_exptl_crystal_description block
_exptl_crystal_F_000 3074
_exptl_crystal_size_max 0.27
_exptl_crystal_size_mid 0.19
_exptl_crystal_size_min 0.12
_refine_diff_density_max 1.438
_refine_diff_density_min -0.454
_refine_diff_density_rms 0.107
_refine_ls_extinction_method none
_refine_ls_goodness_of_fit_ref 1.022
_refine_ls_hydrogen_treatment mixed
_refine_ls_matrix_type full
_refine_ls_number_parameters 679
_refine_ls_number_reflns 6843
_refine_ls_number_restraints 534
_refine_ls_restrained_S_all 1.009
_refine_ls_R_factor_all 0.1382
_refine_ls_R_factor_gt 0.0652
_refine_ls_shift/su_max 0.013
_refine_ls_shift/su_mean 0.001
_refine_ls_structure_factor_coef Fsqd
_refine_ls_weighting_details 'calc w=1/[\s^2^(Fo^2^)+(0.0000P)^2^+0.0000P] where P=(Fo^2^+2Fc^2^)/3'
_refine_ls_weighting_scheme calc
_refine_ls_wR_factor_gt 0.1243
_refine_ls_wR_factor_ref 0.1415
_reflns_number_gt 3155
_reflns_number_total 6843
_reflns_threshold_expression >2sigma(I)
_cod_data_source_file J-Mater-Chem-C-2017-5-1369.cif
_cod_data_source_block x
_cod_original_cell_volume 6289.8(19)
_cod_original_sg_symbol_H-M p-3
_cod_database_code 7235174

loop_
_symmetry_equiv_pos_as_xyz
'x, y, z'
'-y, x-y, z'
'-x+y, -x, z'
'-x, -y, -z'
'y, -x+y, -z'
'x-y, x, -z'

loop_
_atom_site_label
_atom_site_type_symbol
_atom_site_fract_x
_atom_site_fract_y
_atom_site_fract_z
_atom_site_U_iso_or_equiv
_atom_site_adp_type
_atom_site_occupancy
_atom_site_symmetry_multiplicity
_atom_site_calc_flag
_atom_site_refinement_flags
_atom_site_disorder_assembly
_atom_site_disorder_group
Dy1 Dy 0.36659(2) 0.29302(2) 0.47051(5) 0.0685(2) Uani 1 1 d . . .
O1 O 0.4090(3) 0.3531(3) 0.2940(7) 0.081(2) Uani 1 1 d . . .
O2 O 0.4475(3) 0.3730(3) 0.5501(6) 0.0758(19) Uani 1 1 d . . .
O3 O 0.3884(3) 0.2637(3) 0.6679(6) 0.082(2) Uani 1 1 d . . .
O4 O 0.4311(3) 0.2631(3) 0.4209(7) 0.084(2) Uani 1 1 d . . .
O5 O 0.3218(3) 0.2234(4) 0.2997(7) 0.092(2) Uani 1 1 d . . .
O6 O 0.2791(3) 0.2166(3) 0.5468(7) 0.081(2) Uani 1 1 d . . .
N1 N 0.2914(3) 0.3170(3) 0.3834(9) 0.067(2) Uani 1 1 d . . .
N2 N 0.3279(4) 0.3368(4) 0.6338(9) 0.075(2) Uani 1 1 d . . .
C1 C 0.4712(4) 0.4161(5) 0.1383(11) 0.126(5) Uani 1 1 d D . .
C2 C 0.4567(6) 0.3961(6) 0.2805(11) 0.085(3) Uani 1 1 d . A .
C3 C 0.4998(5) 0.4289(5) 0.3708(12) 0.094(4) Uani 1 1 d . . .
H3 H 0.5335 0.4607 0.3412 0.112 Uiso 1 1 calc R A .
C4 C 0.4936(5) 0.4151(5) 0.5052(10) 0.071(3) Uani 1 1 d . A .
C5 C 0.5407(5) 0.4495(5) 0.6012(12) 0.079(3) Uani 1 1 d . . .
C6 C 0.5899(6) 0.5026(5) 0.5711(13) 0.108(4) Uani 1 1 d . A .
H6 H 0.5945 0.5196 0.4884 0.129 Uiso 1 1 calc R . .
C7 C 0.6316(6) 0.5289(6) 0.6685(18) 0.121(5) Uani 1 1 d . . .
H7 H 0.6651 0.5629 0.6467 0.145 Uiso 1 1 calc R A .
C8 C 0.6270(6) 0.5096(8) 0.7864(17) 0.121(5) Uani 1 1 d . A .
C9 C 0.5830(7) 0.4577(8) 0.8181(13) 0.132(5) Uani 1 1 d . . .
H9 H 0.5817 0.4417 0.9005 0.159 Uiso 1 1 calc R A .
C10 C 0.5390(5) 0.4278(6) 0.7269(13) 0.105(4) Uani 1 1 d . A .
H10 H 0.5078 0.3924 0.7506 0.127 Uiso 1 1 calc R . .
C11 C 0.4364(4) 0.2529(4) 0.8461(11) 0.111(4) Uani 1 1 d DU . .
C12 C 0.4315(5) 0.2584(5) 0.6988(12) 0.080(3) Uani 1 1 d . B .
C13 C 0.4694(6) 0.2537(6) 0.6181(13) 0.096(4) Uani 1 1 d . . .
H13 H 0.4986 0.2495 0.6568 0.115 Uiso 1 1 calc R B .
C14 C 0.4671(4) 0.2548(5) 0.4810(14) 0.079(3) Uani 1 1 d . B .
C15 C 0.5053(4) 0.2458(5) 0.3942(12) 0.076(3) Uani 1 1 d . . .
C16 C 0.5034(6) 0.2496(6) 0.2562(14) 0.109(4) Uani 1 1 d . B .
H16 H 0.4781 0.2604 0.2207 0.131 Uiso 1 1 calc R . .
C17 C 0.5358(7) 0.2387(8) 0.1714(14) 0.140(6) Uani 1 1 d . . .
H17 H 0.5311 0.2392 0.0804 0.168 Uiso 1 1 calc R B .
C18 C 0.5761(7) 0.2270(7) 0.2244(15) 0.125(5) Uani 1 1 d U B .
C19 C 0.5808(6) 0.2206(7) 0.3532(14) 0.121(5) Uani 1 1 d U . .
H19 H 0.6065 0.2097 0.3850 0.145 Uiso 1 1 calc R B .
C20 C 0.5458(6) 0.2307(7) 0.4408(13) 0.126(5) Uani 1 1 d . B .
H20 H 0.5494 0.2275 0.5313 0.151 Uiso 1 1 calc R . .
C21 C 0.2588(4) 0.1606(5) 0.1403(11) 0.119(4) Uani 1 1 d DU . .
C22 C 0.2733(6) 0.1824(6) 0.2774(14) 0.095(4) Uani 1 1 d . C .
C23 C 0.2299(5) 0.1545(6) 0.3667(13) 0.105(4) Uani 1 1 d . . .
H23 H 0.1954 0.1237 0.3370 0.126 Uiso 1 1 calc R C .
C24 C 0.2343(5) 0.1694(5) 0.5009(14) 0.087(3) Uani 1 1 d . C .
C25 C 0.1895(5) 0.1347(5) 0.5978(12) 0.094(4) Uani 1 1 d D . .
C26 C 0.1484(6) 0.0783(5) 0.5763(15) 0.147(6) Uani 1 1 d D C .
H26 H 0.1488 0.0621 0.4954 0.177 Uiso 1 1 calc R . .
C27 C 0.1072(7) 0.0445(6) 0.6643(16) 0.157(7) Uani 1 1 d DU . .
H27 H 0.0798 0.0064 0.6463 0.188 Uiso 1 1 calc R C .
C28 C 0.1088(8) 0.0703(7) 0.7805(17) 0.168(8) Uani 1 1 d DU C .
C29 C 0.1472(7) 0.1266(7) 0.8118(14) 0.140(5) Uani 1 1 d DU . .
H29 H 0.1465 0.1422 0.8934 0.168 Uiso 1 1 calc R C .
C30 C 0.1869(5) 0.1588(6) 0.7155(13) 0.117(4) Uani 1 1 d D C .
H30 H 0.2125 0.1976 0.7308 0.141 Uiso 1 1 calc R . .
C31 C 0.2740(5) 0.3044(5) 0.2567(12) 0.088(3) Uani 1 1 d . . .
H31 H 0.2964 0.2971 0.1983 0.105 Uiso 1 1 calc R . .
C32 C 0.2258(5) 0.3019(6) 0.2115(13) 0.100(4) Uani 1 1 d . . .
H32 H 0.2159 0.2936 0.1228 0.120 Uiso 1 1 calc R . .
C33 C 0.1912(6) 0.3114(6) 0.2940(14) 0.105(4) Uani 1 1 d . . .
H33 H 0.1575 0.3099 0.2655 0.126 Uiso 1 1 calc R . .
C34 C 0.2105(5) 0.3236(5) 0.4257(14) 0.090(3) Uani 1 1 d . . .
H34 H 0.1886 0.3304 0.4867 0.108 Uiso 1 1 calc R . .
C35 C 0.2589(5) 0.3258(4) 0.4662(11) 0.064(3) Uani 1 1 d . . .
C36 C 0.2803(5) 0.3421(4) 0.6006(13) 0.080(3) Uani 1 1 d . . .
C37 C 0.2586(6) 0.3630(6) 0.6933(14) 0.108(4) Uani 1 1 d . . .
H37 H 0.2268 0.3661 0.6697 0.130 Uiso 1 1 calc R . .
C38 C 0.2793(8) 0.3792(7) 0.8148(16) 0.129(5) Uani 1 1 d . . .
H38 H 0.2630 0.3936 0.8736 0.155 Uiso 1 1 calc R . .
C39 C 0.3258(8) 0.3736(7) 0.8495(15) 0.138(6) Uani 1 1 d U . .
H39 H 0.3418 0.3831 0.9337 0.166 Uiso 1 1 calc R . .
C40 C 0.3482(5) 0.3527(5) 0.7505(13) 0.094(4) Uani 1 1 d U . .
H40 H 0.3806 0.3503 0.7724 0.113 Uiso 1 1 calc R . .
F1 F 0.4702(13) 0.3779(8) 0.055(2) 0.184(9) Uani 0.58(3) 1 d PDU A 1
F2 F 0.5237(7) 0.4631(8) 0.124(2) 0.174(8) Uani 0.58(3) 1 d PDU A 1
F3 F 0.4348(9) 0.4314(13) 0.091(2) 0.150(7) Uani 0.58(3) 1 d PDU A 1
F1B F 0.4996(13) 0.3910(12) 0.090(2) 0.124(7) Uani 0.42(3) 1 d PDU A 2
F2B F 0.5042(12) 0.4718(5) 0.111(3) 0.150(8) Uani 0.42(3) 1 d PDU A 2
F3B F 0.4252(7) 0.3975(15) 0.061(2) 0.147(9) Uani 0.42(3) 1 d PDU A 2
F4 F 0.6663(4) 0.5376(4) 0.8764(9) 0.183(4) Uani 1 1 d . . .
F5 F 0.4310(10) 0.2936(7) 0.9061(14) 0.132(5) Uani 0.581(19) 1 d PDU B 1
F6 F 0.4877(5) 0.2607(10) 0.8867(17) 0.152(7) Uani 0.581(19) 1 d PDU B 1
F7 F 0.3980(7) 0.2034(5) 0.8991(15) 0.128(6) Uani 0.581(19) 1 d PDU B 1
F5B F 0.3947(9) 0.2561(14) 0.911(2) 0.151(6) Uani 0.419(19) 1 d PDU B 2
F6B F 0.4853(7) 0.2946(9) 0.895(2) 0.128(7) Uani 0.419(19) 1 d PDU B 2
F7B F 0.4319(13) 0.2038(7) 0.884(2) 0.143(6) Uani 0.419(19) 1 d PDU B 2
F8 F 0.6104(4) 0.2161(5) 0.1438(9) 0.180(4) Uani 1 1 d . . .
F9 F 0.2588(10) 0.2004(7) 0.0599(17) 0.151(6) Uani 0.59(2) 1 d PDU C 1
F10 F 0.3031(7) 0.1550(10) 0.0919(14) 0.141(6) Uani 0.59(2) 1 d PDU C 1
F11 F 0.2121(7) 0.1118(7) 0.1083(19) 0.184(8) Uani 0.59(2) 1 d PDU C 1
F9B F 0.2850(11) 0.1971(10) 0.044(2) 0.145(9) Uani 0.41(2) 1 d PDU C 2
F10B F 0.2645(16) 0.1148(11) 0.118(2) 0.167(8) Uani 0.41(2) 1 d PDU C 2
F11B F 0.2016(5) 0.1398(13) 0.117(2) 0.160(9) Uani 0.41(2) 1 d PDU C 2
F12 F 0.0729(6) 0.0379(6) 0.8806(13) 0.271(7) Uani 1 1 d . . .
O7 O 0.6118(13) 0.289(2) 0.795(4) 0.256(17) Uani 0.33 1 d PDU D -1
C41 C 0.649(2) 0.282(2) 0.721(5) 0.245(18) Uani 0.33 1 d PDU D -1
H41A H 0.6312 0.2643 0.6367 0.294 Uiso 0.33 1 calc PR D -1
H41B H 0.6614 0.2584 0.7651 0.294 Uiso 0.33 1 calc PR D -1
C42 C 0.6992(19) 0.344(2) 0.700(4) 0.250(18) Uani 0.33 1 d PDU D -1
H42A H 0.6902 0.3658 0.6368 0.300 Uiso 0.33 1 calc PR D -1
H42B H 0.7347 0.3453 0.6754 0.300 Uiso 0.33 1 calc PR D -1
C43 C 0.7005(17) 0.365(3) 0.844(5) 0.258(18) Uani 0.33 1 d PDU D -1
H43A H 0.7217 0.4062 0.8527 0.310 Uiso 0.33 1 calc PR D -1
H43B H 0.7156 0.3476 0.9059 0.310 Uiso 0.33 1 calc PR D -1
C44 C 0.6345(19) 0.339(3) 0.859(5) 0.245(17) Uani 0.33 1 d PDU D -1
H44A H 0.6233 0.3332 0.9518 0.294 Uiso 0.33 1 calc PR D -1
H44B H 0.6224 0.3644 0.8202 0.294 Uiso 0.33 1 calc PR D -1

loop_
_atom_site_aniso_label
_atom_site_aniso_U_11
_atom_site_aniso_U_22
_atom_site_aniso_U_33
_atom_site_aniso_U_23
_atom_site_aniso_U_13
_atom_site_aniso_U_12
Dy1 0.0588(3) 0.0664(3) 0.0826(3) 0.0012(3) -0.0043(3) 0.0331(3)
O1 0.080(5) 0.075(5) 0.086(5) 0.010(4) -0.006(4) 0.037(4)
O2 0.061(4) 0.087(5) 0.073(5) 0.015(4) 0.006(4) 0.032(4)
O3 0.079(5) 0.086(5) 0.071(4) 0.006(4) -0.001(4) 0.035(4)
O4 0.075(5) 0.109(6) 0.092(5) 0.005(4) -0.002(4) 0.063(5)
O5 0.079(6) 0.112(7) 0.090(5) -0.016(5) -0.016(4) 0.051(5)
O6 0.060(4) 0.068(5) 0.100(5) -0.001(4) 0.001(4) 0.021(4)
N1 0.059(5) 0.075(6) 0.077(6) -0.011(5) -0.014(5) 0.040(5)
N2 0.075(6) 0.077(6) 0.083(6) -0.009(5) -0.019(5) 0.046(5)
C1 0.091(12) 0.137(15) 0.132(15) 0.019(12) 0.017(11) 0.044(12)
C2 0.104(10) 0.092(10) 0.075(8) 0.025(8) 0.004(8) 0.062(9)
C3 0.061(7) 0.085(9) 0.111(10) 0.014(8) -0.001(7) 0.018(7)
C4 0.055(7) 0.078(7) 0.064(7) 0.006(6) 0.013(6) 0.021(6)
C5 0.060(7) 0.065(7) 0.109(10) 0.005(7) 0.019(7) 0.029(6)
C6 0.099(10) 0.074(9) 0.114(10) 0.023(8) 0.014(9) 0.016(8)
C7 0.076(9) 0.108(11) 0.121(12) -0.022(10) -0.011(9) 0.002(8)
C8 0.075(10) 0.129(14) 0.102(11) -0.062(10) -0.018(9) 0.009(10)
C9 0.102(11) 0.167(16) 0.083(9) -0.026(10) -0.025(9) 0.034(12)
C10 0.079(9) 0.122(11) 0.088(9) 0.005(9) 0.009(7) 0.030(8)
C11 0.124(10) 0.150(11) 0.096(11) -0.008(10) -0.019(8) 0.096(9)
C12 0.072(8) 0.072(8) 0.088(9) 0.013(6) -0.015(7) 0.031(7)
C13 0.095(10) 0.128(11) 0.087(9) -0.006(8) -0.029(8) 0.073(9)
C14 0.047(6) 0.067(7) 0.113(10) -0.001(7) -0.011(7) 0.022(6)
C15 0.050(6) 0.085(8) 0.086(8) -0.008(6) -0.008(6) 0.028(6)
C16 0.103(10) 0.135(12) 0.127(12) 0.033(9) 0.014(9) 0.087(10)
C17 0.144(14) 0.222(19) 0.103(10) -0.004(11) 0.025(10) 0.128(15)
C18 0.133(13) 0.156(14) 0.122(8) 0.035(11) 0.054(11) 0.100(12)
C19 0.116(11) 0.164(14) 0.128(8) 0.006(11) 0.006(10) 0.105(11)
C20 0.122(12) 0.169(15) 0.114(11) 0.028(10) -0.003(10) 0.093(12)
C21 0.154(11) 0.111(11) 0.096(11) -0.024(10) -0.012(10) 0.068(8)
C22 0.069(9) 0.076(9) 0.125(11) -0.023(8) -0.022(8) 0.026(7)
C23 0.082(9) 0.094(10) 0.094(9) -0.012(8) 0.001(8) 0.010(8)
C24 0.082(9) 0.071(8) 0.118(10) 0.007(8) -0.006(8) 0.045(7)
C25 0.087(10) 0.103(11) 0.092(9) 0.002(8) 0.014(8) 0.049(9)
C26 0.099(11) 0.077(10) 0.238(19) 0.000(11) 0.039(12) 0.024(9)
C27 0.128(13) 0.074(9) 0.239(18) 0.040(10) 0.092(14) 0.028(9)
C28 0.134(15) 0.154(13) 0.179(15) 0.046(11) 0.053(14) 0.046(11)
C29 0.139(15) 0.158(12) 0.111(10) 0.035(10) 0.023(10) 0.066(11)
C30 0.087(10) 0.114(11) 0.123(11) 0.007(10) 0.000(9) 0.030(9)
C31 0.103(10) 0.105(9) 0.083(9) 0.013(7) 0.021(7) 0.072(8)
C32 0.073(8) 0.133(12) 0.115(10) -0.005(8) -0.012(8) 0.068(8)
C33 0.088(9) 0.113(11) 0.127(11) 0.019(9) 0.006(9) 0.060(9)
C34 0.062(8) 0.079(8) 0.125(11) -0.003(7) -0.005(7) 0.031(6)
C35 0.065(7) 0.058(6) 0.069(7) 0.005(5) 0.010(6) 0.031(6)
C36 0.087(9) 0.050(6) 0.105(10) 0.009(6) 0.030(8) 0.037(6)
C37 0.106(11) 0.133(12) 0.103(10) 0.008(9) -0.003(9) 0.072(10)
C38 0.165(16) 0.148(14) 0.124(13) -0.025(10) -0.011(11) 0.116(13)
C39 0.156(16) 0.177(16) 0.111(11) -0.045(10) -0.022(10) 0.105(14)
C40 0.072(8) 0.098(9) 0.112(10) -0.025(8) -0.020(7) 0.043(7)
F1 0.191(17) 0.187(14) 0.098(12) -0.011(9) 0.018(13) 0.037(13)
F2 0.139(12) 0.191(13) 0.125(10) 0.080(11) -0.015(10) 0.034(11)
F3 0.136(11) 0.175(15) 0.115(11) 0.031(11) -0.037(9) 0.059(11)
F1B 0.126(14) 0.175(15) 0.078(12) 0.007(11) 0.002(11) 0.082(13)
F2B 0.197(16) 0.148(13) 0.117(13) 0.069(10) -0.012(13) 0.096(12)
F3B 0.111(12) 0.199(17) 0.111(13) 0.038(13) -0.024(11) 0.062(13)
F4 0.105(6) 0.196(10) 0.176(8) -0.072(8) -0.029(6) 0.020(6)
F5 0.184(14) 0.131(11) 0.103(9) -0.005(9) -0.021(10) 0.095(11)
F6 0.137(10) 0.218(15) 0.097(9) 0.019(12) -0.029(8) 0.087(10)
F7 0.156(12) 0.146(10) 0.089(8) 0.040(8) 0.030(9) 0.081(9)
F5B 0.152(10) 0.193(15) 0.114(11) 0.013(13) 0.045(11) 0.091(11)
F6B 0.141(9) 0.152(11) 0.078(10) 0.000(11) 0.001(9) 0.063(10)
F7B 0.175(16) 0.144(9) 0.111(12) 0.034(10) 0.004(13) 0.081(9)
F8 0.162(9) 0.255(11) 0.183(8) -0.009(8) 0.042(7) 0.149(9)
F9 0.183(15) 0.171(12) 0.117(11) -0.034(9) -0.009(10) 0.103(11)
F10 0.160(10) 0.172(14) 0.096(9) -0.058(10) -0.023(8) 0.086(10)
F11 0.160(9) 0.190(13) 0.137(10) -0.079(11) -0.006(11) 0.039(10)
F9B 0.131(16) 0.170(15) 0.110(12) -0.027(12) 0.022(12) 0.057(13)
F10B 0.200(17) 0.169(15) 0.146(13) -0.081(13) -0.022(15) 0.103(13)
F11B 0.153(14) 0.175(16) 0.137(13) -0.072(13) -0.070(12) 0.070(12)
F12 0.212(12) 0.244(13) 0.277(14) 0.110(12) 0.138(11) 0.054(11)
O7 0.097(18) 0.36(5) 0.27(3) -0.18(3) -0.01(2) 0.08(3)
C41 0.10(2) 0.35(5) 0.26(3) -0.20(3) 0.00(2) 0.09(3)
C42 0.106(19) 0.35(5) 0.26(3) -0.19(3) 0.01(2) 0.09(3)
C43 0.106(19) 0.36(5) 0.27(3) -0.18(3) -0.02(2) 0.08(3)
C44 0.102(19) 0.35(5) 0.26(3) -0.19(3) 0.01(2) 0.10(3)

loop_
_atom_type_symbol
_atom_type_description
_atom_type_scat_dispersion_real
_atom_type_scat_dispersion_imag
_atom_type_scat_source
C C 0.0033 0.0016 'International Tables Vol C Tables 4.2.6.8 and 6.1.1.4'
H H 0.0000 0.0000 'International Tables Vol C Tables 4.2.6.8 and 6.1.1.4'
N N 0.0061 0.0033 'International Tables Vol C Tables 4.2.6.8 and 6.1.1.4'
O O 0.0106 0.0060 'International Tables Vol C Tables 4.2.6.8 and 6.1.1.4'
Dy Dy -0.1892 4.4098 'International Tables Vol C Tables 4.2.6.8 and 6.1.1.4'
F F 0.0171 0.0103 'International Tables Vol C Tables 4.2.6.8 and 6.1.1.4'

loop_
_geom_angle_atom_site_label_1
_geom_angle_atom_site_label_2
_geom_angle_atom_site_label_3
_geom_angle
_geom_angle_site_symmetry_1
_geom_angle_site_symmetry_3
O1 Dy1 O4 83.1(3) . .
O1 Dy1 O2 73.3(3) . .
O4 Dy1 O2 83.0(3) . .
O1 Dy1 O3 142.0(3) . .
O4 Dy1 O3 73.1(3) . .
O2 Dy1 O3 74.7(2) . .
O1 Dy1 O6 143.1(3) . .
O4 Dy1 O6 111.4(3) . .
O2 Dy1 O6 139.8(2) . .
O3 Dy1 O6 74.4(2) . .
O1 Dy1 O5 82.1(3) . .
O4 Dy1 O5 75.0(2) . .
O2 Dy1 O5 148.8(3) . .
O3 Dy1 O5 118.2(3) . .
O6 Dy1 O5 70.2(3) . .
O1 Dy1 N2 111.0(3) . .
O4 Dy1 N2 149.3(3) . .
O2 Dy1 N2 75.7(3) . .
O3 Dy1 N2 80.0(3) . .
O6 Dy1 N2 74.2(3) . .
O5 Dy1 N2 132.4(3) . .
O1 Dy1 N1 74.4(3) . .
O4 Dy1 N1 146.9(3) . .
O2 Dy1 N1 112.3(2) . .
O3 Dy1 N1 138.0(3) . .
O6 Dy1 N1 76.4(3) . .
O5 Dy1 N1 78.2(3) . .
N2 Dy1 N1 63.4(3) . .
C2 O1 Dy1 131.6(7) . .
C4 O2 Dy1 138.4(7) . .
C12 O3 Dy1 130.2(7) . .
C14 O4 Dy1 137.6(8) . .
C22 O5 Dy1 136.5(8) . .
C24 O6 Dy1 139.1(7) . .
C35 N1 C31 118.3(9) . .
C35 N1 Dy1 120.1(7) . .
C31 N1 Dy1 118.8(7) . .
C40 N2 C36 116.5(10) . .
C40 N2 Dy1 123.5(7) . .
C36 N2 Dy1 119.9(7) . .
F1 C1 F3 106.0(9) . .
F1 C1 F2B 119(2) . .
F3 C1 F2B 75.9(12) . .
F1 C1 F3B 71.1(11) . .
F3 C1 F3B 38.1(11) . .
F2B C1 F3B 105.7(8) . .
F1 C1 F1B 33.7(10) . .
F3 C1 F1B 135.8(16) . .
F2B C1 F1B 105.3(8) . .
F3B C1 F1B 104.5(8) . .
F1 C1 F2 105.1(9) . .
F3 C1 F2 104.9(9) . .
F2B C1 F2 29.5(13) . .
F3B C1 F2 128.6(16) . .
F1B C1 F2 80.7(15) . .
F1 C1 C2 115.6(13) . .
F3 C1 C2 110.9(12) . .
F2B C1 C2 120.1(16) . .
F3B C1 C2 113.6(14) . .
F1B C1 C2 106.2(14) . .
F2 C1 C2 113.5(13) . .
O1 C2 C3 131.8(11) . .
O1 C2 C1 113.6(11) . .
C3 C2 C1 114.6(12) . .
C2 C3 C4 121.5(10) . .
O2 C4 C3 121.1(10) . .
O2 C4 C5 117.6(9) . .
C3 C4 C5 121.3(10) . .
C10 C5 C6 116.0(12) . .
C10 C5 C4 119.9(10) . .
C6 C5 C4 124.0(12) . .
C7 C6 C5 117.9(12) . .
C8 C7 C6 124.5(13) . .
C7 C8 F4 122.0(17) . .
C7 C8 C9 120.0(13) . .
F4 C8 C9 117.9(17) . .
C8 C9 C10 119.4(14) . .
C5 C10 C9 121.7(13) . .
F7B C11 F6B 106.9(9) . .
F7B C11 F5 134.1(15) . .
F6B C11 F5 66.4(10) . .
F7B C11 F7 40.6(10) . .
F6B C11 F7 130.0(16) . .
F5 C11 F7 106.9(9) . .
F7B C11 F5B 104.9(9) . .
F6B C11 F5B 105.5(9) . .
F5 C11 F5B 43.8(9) . .
F7 C11 F5B 66.9(10) . .
F7B C11 F6 69.1(10) . .
F6B C11 F6 41.5(10) . .
F5 C11 F6 104.8(9) . .
F7 C11 F6 104.7(8) . .
F5B C11 F6 131.4(15) . .
F7B C11 C12 114.7(14) . .
F6B C11 C12 112.7(13) . .
F5 C11 C12 108.9(11) . .
F7 C11 C12 115.9(11) . .
F5B C11 C12 111.3(13) . .
F6 C11 C12 114.7(11) . .
O3 C12 C13 128.7(11) . .
O3 C12 C11 112.5(11) . .
C13 C12 C11 118.7(11) . .
C12 C13 C14 123.8(11) . .
O4 C14 C13 122.4(11) . .
O4 C14 C15 113.9(11) . .
C13 C14 C15 123.7(11) . .
C20 C15 C16 114.6(12) . .
C20 C15 C14 123.3(12) . .
C16 C15 C14 122.1(11) . .
C17 C16 C15 124.3(12) . .
C16 C17 C18 117.6(14) . .
C19 C18 F8 116.3(15) . .
C19 C18 C17 123.2(14) . .
F8 C18 C17 120.3(14) . .
C18 C19 C20 118.5(13) . .
C19 C20 C15 121.6(12) . .
F9B C21 F10B 107.2(9) . .
F9B C21 F11 116(2) . .
F10B C21 F11 62.2(10) . .
F9B C21 F9 33.6(11) . .
F10B C21 F9 132.6(16) . .
F11 C21 F9 105.2(9) . .
F9B C21 F11B 104.4(9) . .
F10B C21 F11B 102.6(9) . .
F11 C21 F11B 40.4(10) . .
F9 C21 F11B 76.9(13) . .
F9B C21 F10 69.1(11) . .
F10B C21 F10 47.7(11) . .
F11 C21 F10 104.4(8) . .
F9 C21 F10 102.5(8) . .
F11B C21 F10 139.2(13) . .
F9B C21 C22 117.9(16) . .
F10B C21 C22 113.3(13) . .
F11 C21 C22 123.5(13) . .
F9 C21 C22 111.0(13) . .
F11B C21 C22 110.1(14) . .
F10 C21 C22 108.1(10) . .
O5 C22 C23 126.7(12) . .
O5 C22 C21 118.4(12) . .
C23 C22 C21 115.0(11) . .
C22 C23 C24 123.9(12) . .
O6 C24 C23 121.4(11) . .
O6 C24 C25 116.0(11) . .
C23 C24 C25 122.7(12) . .
C26 C25 C30 117.0(12) . .
C26 C25 C24 123.1(11) . .
C30 C25 C24 119.9(12) . .
C27 C26 C25 124.8(14) . .
C28 C27 C26 115.0(16) . .
C27 C28 C29 125.3(17) . .
C27 C28 F12 119.1(15) . .
C29 C28 F12 115.4(14) . .
C28 C29 C30 116.3(15) . .
C25 C30 C29 121.5(13) . .
C32 C31 N1 122.8(11) . .
C31 C32 C33 120.6(13) . .
C32 C33 C34 114.8(12) . .
C35 C34 C33 122.5(12) . .
N1 C35 C34 120.9(11) . .
N1 C35 C36 116.9(10) . .
C34 C35 C36 122.0(11) . .
C37 C36 N2 118.4(12) . .
C37 C36 C35 125.6(12) . .
N2 C36 C35 116.0(10) . .
C38 C37 C36 125.2(13) . .
C37 C38 C39 117.1(14) . .
C38 C39 C40 116.6(14) . .
N2 C40 C39 126.1(12) . .
C44 O7 C41 115.0(11) . .
O7 C41 C42 103.5(13) . .
C41 C42 C43 96.1(12) . .
C42 C43 C44 96.7(12) . .
O7 C44 C43 104.1(13) . .

loop_
_geom_bond_atom_site_label_1
_geom_bond_atom_site_label_2
_geom_bond_distance
_geom_bond_site_symmetry_2
Dy1 O1 2.290(7) .
Dy1 O4 2.295(7) .
Dy1 O2 2.301(7) .
Dy1 O3 2.326(7) .
Dy1 O6 2.341(7) .
Dy1 O5 2.381(8) .
Dy1 N2 2.529(9) .
Dy1 N1 2.558(8) .
O1 C2 1.228(14) .
O2 C4 1.268(11) .
O3 C12 1.270(12) .
O4 C14 1.250(12) .
O5 C22 1.232(12) .
O6 C24 1.318(13) .
N1 C35 1.312(12) .
N1 C31 1.348(14) .
N2 C40 1.280(13) .
N2 C36 1.394(13) .
C1 F1 1.319(9) .
C1 F3 1.323(9) .
C1 F2B 1.328(7) .
C1 F3B 1.328(7) .
C1 F1B 1.335(7) .
C1 F2 1.348(9) .
C1 C2 1.516(15) .
C2 C3 1.388(15) .
C3 C4 1.397(13) .
C4 C5 1.490(14) .
C5 C10 1.389(15) .
C5 C6 1.409(14) .
C6 C7 1.388(17) .
C7 C8 1.281(18) .
C8 F4 1.309(14) .
C8 C9 1.34(2) .
C9 C10 1.392(16) .
C11 F7B 1.318(9) .
C11 F6B 1.322(9) .
C11 F5 1.316(9) .
C11 F7 1.320(9) .
C11 F5B 1.337(9) .
C11 F6 1.346(9) .
C11 C12 1.510(14) .
C12 C13 1.356(15) .
C13 C14 1.390(16) .
C14 C15 1.459(15) .
C15 C20 1.412(16) .
C15 C16 1.403(15) .
C16 C17 1.354(16) .
C17 C18 1.375(19) .
C18 C19 1.328(17) .
C18 F8 1.365(15) .
C19 C20 1.411(17) .
C21 F9B 1.310(10) .
C21 F10B 1.330(9) .
C21 F11 1.320(9) .
C21 F9 1.342(9) .
C21 F11B 1.363(9) .
C21 F10 1.360(9) .
C21 C22 1.480(15) .
C22 C23 1.362(15) .
C23 C24 1.404(15) .
C24 C25 1.466(16) .
C25 C26 1.371(9) .
C25 C30 1.373(9) .
C26 C27 1.353(9) .
C27 C28 1.354(9) .
C28 C29 1.371(9) .
C28 F12 1.368(18) .
C29 C30 1.382(9) .
C31 C32 1.339(15) .
C32 C33 1.363(16) .
C33 C34 1.407(16) .
C34 C35 1.333(14) .
C35 C36 1.455(15) .
C36 C37 1.362(15) .
C37 C38 1.329(17) .
C38 C39 1.370(18) .
C39 C40 1.419(17) .
O7 C44 1.329(10) .
O7 C41 1.330(10) .
C41 C42 1.551(10) .
C42 C43 1.551(10) .
C43 C44 1.552(10) .
